data_2217514
loop_
_publ_author_name
'Almeida Paz, Filipe A.'
'Klinowski, Jacek'

_publ_section_title
;Poly[[\m~2~-aqua-tetraaquahexakis(\m~4~-naphthalene-2,6-dicarboxylato)tetraholmium(III)]
 1.75-hydrate]
;
_journal_coeditor_code HB2668
_journal_issue 2
_journal_name_full 'Acta Crystallographica Section E'
_journal_page_first m336
_journal_page_last m337
_journal_paper_doi 10.1107/S1600536808000378
_journal_volume 64
_journal_year 2008
_chemical_formula_iupac '[Ho4 (C12 H6 O4)6 (H2 O5)5], 1.75H2 O'
_chemical_formula_moiety 'C72 H36 Ho4 O29, 6.75(H2 O)'
_chemical_formula_sum 'C72 H49.5 Ho4 O30.75'
_chemical_formula_weight 2066.34
_chemical_name_systematic
;
poly[[\m~2~-aqua-tetraaquahexakis(\m~4~-naphthalene-2,6-dicarboxylato)
tetraholmium(III)] 1.75-hydrate]
;
_space_group_IT_number 14
_symmetry_cell_setting monoclinic
_symmetry_space_group_name_Hall '-P 2yn'
_symmetry_space_group_name_H-M 'P 1 21/n 1'
_atom_sites_solution_hydrogens geom
_atom_sites_solution_primary direct
_atom_sites_solution_secondary difmap
_audit_creation_method 'SHELXTL, manual editing plus enCIFer'
_cell_angle_alpha 90.00
_cell_angle_beta 106.1260(10)
_cell_angle_gamma 90.00
_cell_formula_units_Z 4
_cell_length_a 17.0505(4)
_cell_length_b 15.1728(4)
_cell_length_c 24.9142(6)
_cell_measurement_reflns_used 70959
_cell_measurement_temperature 180(2)
_cell_measurement_theta_max 25.03
_cell_measurement_theta_min 1.00
_cell_volume 6191.8(3)
_computing_cell_refinement 'HKL SCALEPACK (Otwinowski & Minor 1997)'
_computing_data_collection 'COLLECT (Nonius 1998)'
_computing_data_reduction
;
HKL DENZO (Otwinowski & Minor 1997) and SCALEPACK
;
_computing_molecular_graphics 'DIAMOND (Brandenburg, 2006)'
_computing_publication_material 'SHELXTL (Bruker, 2001)'
_computing_structure_refinement 'SHELXTL (Bruker, 2001)'
_computing_structure_solution 'SIR-92 (Altomare et al. 1994)'
_diffrn_ambient_temperature 180(2)
_diffrn_measured_fraction_theta_full 0.975
_diffrn_measured_fraction_theta_max 0.975
_diffrn_measurement_device_type 'Nonius Kappa CCD'
_diffrn_measurement_method 'Thin slice \w and \f scans'
_diffrn_radiation_source 'fine-focus sealed tube'
_diffrn_radiation_type MoK\a
_diffrn_radiation_wavelength 0.71073
_diffrn_reflns_av_R_equivalents 0.0604
_diffrn_reflns_av_sigmaI/netI 0.0656
_diffrn_reflns_limit_h_max 20
_diffrn_reflns_limit_h_min -20
_diffrn_reflns_limit_k_max 18
_diffrn_reflns_limit_k_min -18
_diffrn_reflns_limit_l_max 29
_diffrn_reflns_limit_l_min -29
_diffrn_reflns_number 27842
_diffrn_reflns_theta_full 25.02
_diffrn_reflns_theta_max 25.02
_diffrn_reflns_theta_min 3.55
_diffrn_standards_number 0
_exptl_absorpt_coefficient_mu 5.159
_exptl_absorpt_correction_T_max 0.950
_exptl_absorpt_correction_T_min 0.576
_exptl_absorpt_correction_type multi-scan
_exptl_absorpt_process_details '(SORTAV; Blessing, 1995)'
_exptl_crystal_colour Colourless
_exptl_crystal_density_diffrn 2.217
_exptl_crystal_density_method 'not measured'
_exptl_crystal_description Plate
_exptl_crystal_F_000 3982
_exptl_crystal_size_max 0.12
_exptl_crystal_size_mid 0.12
_exptl_crystal_size_min 0.01
_refine_diff_density_max 9.725
_refine_diff_density_min -2.005
_refine_ls_extinction_method none
_refine_ls_goodness_of_fit_ref 1.044
_refine_ls_hydrogen_treatment constr
_refine_ls_matrix_type full
_refine_ls_number_parameters 951
_refine_ls_number_reflns 10664
_refine_ls_number_restraints 4
_refine_ls_restrained_S_all 1.048
_refine_ls_R_factor_all 0.0932
_refine_ls_R_factor_gt 0.0618
_refine_ls_shift/su_max 0.001
_refine_ls_shift/su_mean 0.000
_refine_ls_structure_factor_coef Fsqd
_refine_ls_weighting_details 'calc w=1/[\s^2^(Fo^2^)+(0.0951P)^2^+49.5291P] where P=(Fo^2^+2Fc^2^)/3'
_refine_ls_weighting_scheme calc
_refine_ls_wR_factor_gt 0.1498
_refine_ls_wR_factor_ref 0.1717
_reflns_number_gt 7421
_reflns_number_total 10664
_reflns_threshold_expression I>2\s(I)
_cod_data_source_file hb2668.cif
_cod_data_source_block I
_cod_depositor_comments
;
The following automatic conversions were performed:
'_symmetry_cell_setting' value 'Monoclinic' changed to 'monoclinic'
according to '/home/saulius/struct/CIF-dictionaries/cif_core.dic'
dictionary named 'cif_core.dic' version 2.4.1 from 2010-06-29.

Automatic conversion script
Id: cif_fix_enum 1527 2010-12-29 10:47:43Z saulius 

The following automatic conversions were performed:

'_symmetry_cell_setting' value 'Monoclinic' changed to 'monoclinic'
according to /home/saulius/struct/CIF-dictionaries/cif_core.dic
dictionary named 'cif_core.dic' version 2.4.1 from 2010-06-29.

Automatic conversion script
Id: cif_fix_values 1715 2011-07-08 13:25:40Z adriana 
;
_cod_original_sg_symbol_H-M 'P 21/n'
_cod_original_formula_sum 'C72 H49.50 Ho4 O30.75'
_cod_database_code 2217514
_cod_database_fobs_code 2217514

loop_
_symmetry_equiv_pos_as_xyz
'x, y, z'
'-x+1/2, y+1/2, -z+1/2'
'-x, -y, -z'
'x-1/2, -y-1/2, z-1/2'

loop_
_atom_site_type_symbol
_atom_site_label
_atom_site_fract_x
_atom_site_fract_y
_atom_site_fract_z
_atom_site_U_iso_or_equiv
_atom_site_adp_type
_atom_site_calc_flag
_atom_site_refinement_flags
_atom_site_occupancy
Ho Ho1 0.43036(3) 0.43328(3) 0.74931(2) 0.01641(16) Uani d D 1
Ho Ho2 0.73944(3) 0.44550(4) 0.75148(2) 0.01864(16) Uani d D 1
Ho Ho3 0.94596(3) 0.31502(3) 0.75250(2) 0.01782(16) Uani d D 1
Ho Ho4 1.22082(3) 0.30713(4) 0.74454(2) 0.02020(16) Uani d D 1
O O1W 0.5958(6) 0.2081(11) 0.7441(7) 0.108(5) Uiso d D 1
O O2W 0.4125(5) 0.5883(5) 0.7439(4) 0.028(2) Uani d . 1
O O3W 0.7616(5) 0.6017(6) 0.7697(4) 0.039(2) Uani d . 1
O O4W 0.9089(5) 0.1577(5) 0.7388(3) 0.0251(18) Uani d . 1
O O5W 1.0839(4) 0.3895(5) 0.7479(3) 0.0263(19) Uiso d D 1
O O6W 1.2552(6) 0.1500(7) 0.7565(4) 0.046(3) Uani d . 1
O O7W 0.0661(11) 0.6098(13) 0.7506(7) 0.080(5) Uiso d P 0.75
O O1 0.5535(5) 0.4870(6) 0.8042(3) 0.0273(19) Uani d . 1
O O2 0.6872(5) 0.4687(6) 0.8260(4) 0.030(2) Uani d . 1
O O3 0.6279(5) 0.5218(5) 1.1807(3) 0.0226(18) Uani d . 1
O O4 0.7584(5) 0.5611(5) 1.2030(3) 0.0265(19) Uani d . 1
O O5 0.4886(5) 0.4701(6) 0.6805(3) 0.0274(19) Uani d . 1
O O6 0.6189(5) 0.5100(5) 0.7000(3) 0.0251(18) Uani d . 1
O O7 0.7555(5) 0.3124(5) 0.8006(3) 0.0257(19) Uani d . 1
O O8 0.8854(5) 0.2691(5) 0.8246(3) 0.0224(17) Uani d . 1
O O9 0.7805(5) 0.2343(6) 1.1724(3) 0.0272(19) Uani d . 1
O O10 0.9123(5) 0.1926(5) 1.1948(3) 0.0271(19) Uani d . 1
O O11 0.8714(5) 0.4522(5) 0.8033(3) 0.0221(18) Uani d . 1
O O12 0.9998(5) 0.4138(6) 0.8254(3) 0.0263(19) Uani d . 1
O O13 0.7983(5) 0.4924(6) 0.6817(3) 0.0286(19) Uani d . 1
O O14 0.9277(5) 0.4469(5) 0.7005(3) 0.0255(19) Uani d . 1
O O15 0.7017(5) 0.5512(6) 0.3068(3) 0.029(2) Uani d . 1
O O16 0.8295(5) 0.5917(6) 0.3278(3) 0.0275(19) Uani d . 1
O O17 1.0540(4) 0.2363(5) 0.8072(3) 0.0193(17) Uani d . 1
O O18 1.1862(5) 0.2690(6) 0.8260(3) 0.0255(19) Uani d . 1
O O19 1.1803(5) 0.1574(6) 1.1822(3) 0.0244(18) Uani d . 1
O O20 1.3118(5) 0.1900(5) 1.2001(3) 0.0279(19) Uani d . 1
O O21 0.9784(4) 0.2705(6) 0.6730(3) 0.0237(18) Uani d . 1
O O22 1.1109(4) 0.2322(5) 0.6914(3) 0.0205(17) Uani d . 1
O O23 0.8546(5) 0.2013(5) 0.2970(3) 0.029(2) Uani d . 1
O O24 0.9861(5) 0.1763(6) 0.3129(3) 0.027(2) Uani d . 1
C C1 0.6227(6) 0.4803(8) 0.8388(5) 0.018(2) Uani d . 1
C C2 0.6267(7) 0.4936(7) 0.8990(5) 0.017(2) Uani d . 1
C C3 0.6942(6) 0.4698(7) 0.9413(5) 0.017(2) Uani d . 1
H H3 0.7390 0.4426 0.9321 0.020 Uiso calc R 1
C C4 0.6985(6) 0.4851(8) 0.9988(5) 0.018(2) Uani d . 1
C C5 0.7657(7) 0.4613(7) 1.0441(5) 0.018(2) Uani d . 1
H H5 0.8115 0.4337 1.0367 0.021 Uiso calc R 1
C C6 0.7666(7) 0.4770(8) 1.0988(5) 0.021(3) Uani d . 1
H H6 0.8137 0.4634 1.1284 0.025 Uiso calc R 1
C C7 0.6966(7) 0.5137(7) 1.1106(5) 0.019(2) Uani d . 1
C C8 0.6950(7) 0.5322(8) 1.1689(5) 0.023(3) Uani d . 1
C C9 0.6303(7) 0.5372(7) 1.0675(5) 0.017(2) Uani d . 1
H H9 0.5837 0.5621 1.0756 0.021 Uiso calc R 1
C C10 0.6301(6) 0.5250(7) 1.0112(4) 0.013(2) Uani d . 1
C C11 0.5608(7) 0.5494(7) 0.9665(5) 0.019(2) Uani d . 1
H H11 0.5152 0.5765 0.9746 0.023 Uiso calc R 1
C C12 0.5597(6) 0.5342(7) 0.9130(5) 0.016(2) Uani d . 1
H H12 0.5131 0.5510 0.8839 0.019 Uiso calc R 1
C C13 0.5503(6) 0.4905(7) 0.6661(5) 0.017(2) Uani d . 1
C C14 0.5434(6) 0.5002(7) 0.6056(5) 0.016(2) Uani d . 1
C C15 0.6068(6) 0.5430(7) 0.5885(4) 0.017(2) Uani d . 1
H H15 0.6541 0.5631 0.6158 0.020 Uiso calc R 1
C C16 0.5998(6) 0.5554(7) 0.5329(5) 0.017(2) Uani d . 1
H H16 0.6416 0.5861 0.5222 0.020 Uiso calc R 1
C C17 0.5312(6) 0.5233(7) 0.4910(5) 0.017(2) Uani d . 1
C C18 0.4772(6) 0.4677(7) 0.5661(5) 0.015(2) Uani d . 1
H H18 0.4357 0.4382 0.5778 0.018 Uiso calc R 1
C C19 0.8176(7) 0.2826(8) 0.8349(5) 0.021(3) Uani d . 1
C C20 0.8111(7) 0.2621(7) 0.8932(5) 0.019(2) Uani d . 1
C C21 0.8757(6) 0.2863(7) 0.9394(5) 0.016(2) Uani d . 1
H H21 0.9242 0.3103 0.9337 0.019 Uiso calc R 1
C C22 0.8690(7) 0.2752(8) 0.9943(5) 0.021(3) Uani d . 1
C C23 0.9341(7) 0.2967(8) 1.0427(5) 0.020(2) Uani d . 1
H H23 0.9828 0.3228 1.0387 0.024 Uiso calc R 1
C C24 0.9259(7) 0.2794(7) 1.0947(4) 0.018(2) Uani d . 1
H H24 0.9704 0.2916 1.1264 0.021 Uiso calc R 1
C C25 0.8527(7) 0.2439(8) 1.1029(5) 0.024(3) Uani d . 1
C C26 0.8468(7) 0.2230(7) 1.1597(5) 0.021(3) Uani d . 1
C C27 0.7881(6) 0.2240(7) 1.0570(5) 0.019(2) Uani d . 1
H H27 0.7388 0.2011 1.0621 0.023 Uiso calc R 1
C C28 0.7956(7) 0.2380(7) 1.0023(5) 0.018(2) Uani d . 1
C C29 0.7310(7) 0.2155(8) 0.9532(5) 0.021(3) Uani d . 1
H H29 0.6820 0.1906 0.9577 0.026 Uiso calc R 1
C C30 0.7375(6) 0.2283(8) 0.9012(5) 0.023(3) Uani d . 1
H H30 0.6929 0.2148 0.8698 0.027 Uiso calc R 1
C C31 0.9407(7) 0.4500(7) 0.8369(5) 0.019(2) Uani d . 1
C C32 0.9522(7) 0.4816(7) 0.8958(5) 0.018(2) Uani d . 1
C C33 0.8895(7) 0.5255(7) 0.9109(5) 0.023(3) Uani d . 1
H H33 0.8419 0.5425 0.8827 0.028 Uiso calc R 1
C C34 0.8955(7) 0.5444(7) 0.9651(5) 0.018(2) Uani d . 1
H H34 0.8516 0.5726 0.9747 0.021 Uiso calc R 1
C C35 1.0323(7) 0.4782(7) 0.9923(4) 0.017(2) Uani d . 1
C C36 1.0245(7) 0.4606(8) 0.9367(5) 0.021(3) Uani d . 1
H H36 1.0684 0.4341 0.9261 0.025 Uiso calc R 1
C C37 0.8618(7) 0.4769(7) 0.6682(4) 0.017(2) Uani d . 1
C C38 0.8630(7) 0.4925(7) 0.6092(4) 0.019(2) Uani d . 1
C C39 0.9333(7) 0.5273(7) 0.5949(5) 0.021(3) Uani d . 1
H H39 0.9816 0.5403 0.6236 0.026 Uiso calc R 1
C C40 0.9309(6) 0.5418(7) 0.5409(4) 0.016(2) Uani d . 1
H H40 0.9775 0.5658 0.5325 0.019 Uiso calc R 1
C C41 0.8605(6) 0.5219(7) 0.4964(4) 0.015(2) Uani d . 1
C C42 0.8534(6) 0.5405(7) 0.4398(4) 0.013(2) Uani d . 1
H H42 0.8984 0.5668 0.4303 0.015 Uiso calc R 1
C C43 0.7835(6) 0.5220(7) 0.3975(4) 0.015(2) Uani d . 1
C C44 0.7714(7) 0.5548(8) 0.3403(5) 0.021(3) Uani d . 1
C C45 0.7181(7) 0.4779(7) 0.4120(4) 0.017(2) Uani d . 1
H H45 0.6710 0.4612 0.3832 0.021 Uiso calc R 1
C C46 0.7218(6) 0.4594(7) 0.4660(5) 0.018(2) Uani d . 1
H H46 0.6772 0.4307 0.4745 0.021 Uiso calc R 1
C C47 0.7923(6) 0.4830(7) 0.5103(4) 0.015(2) Uani d . 1
C C48 0.7949(7) 0.4712(7) 0.5676(5) 0.018(2) Uani d . 1
H H48 0.7485 0.4481 0.5768 0.021 Uiso calc R 1
C C49 1.1229(6) 0.2538(7) 0.8407(5) 0.017(2) Uani d . 1
C C50 1.1273(6) 0.2519(7) 0.9011(5) 0.017(2) Uani d . 1
C C51 1.1979(6) 0.2820(7) 0.9410(4) 0.013(2) Uani d . 1
H H51 1.2405 0.3098 0.9294 0.016 Uiso calc R 1
C C52 1.2048(6) 0.2704(7) 0.9985(4) 0.014(2) Uani d . 1
C C53 1.2777(6) 0.2962(7) 1.0406(5) 0.017(2) Uani d . 1
H H53 1.3196 0.3276 1.0303 0.020 Uiso calc R 1
C C54 1.2864(7) 0.2755(7) 1.0951(4) 0.018(2) Uani d . 1
H H54 1.3353 0.2908 1.1226 0.022 Uiso calc R 1
C C55 1.2227(6) 0.2308(8) 1.1113(5) 0.020(2) Uani d . 1
C C56 1.2393(7) 0.1930(7) 1.1688(4) 0.017(2) Uani d . 1
C C57 1.1509(6) 0.2115(7) 1.0724(4) 0.016(2) Uani d . 1
H H57 1.1080 0.1843 1.0838 0.019 Uiso calc R 1
C C58 1.1396(6) 0.2314(7) 1.0155(4) 0.015(2) Uani d . 1
C C59 1.0675(6) 0.2059(7) 0.9728(5) 0.018(2) Uani d . 1
H H59 1.0224 0.1819 0.9832 0.021 Uiso calc R 1
C C60 1.0627(6) 0.2154(7) 0.9185(5) 0.017(2) Uani d . 1
H H60 1.0147 0.1970 0.8912 0.020 Uiso calc R 1
C C61 1.0416(7) 0.2537(7) 0.6579(4) 0.020(3) Uani d . 1
C C62 1.0362(7) 0.2519(7) 0.5969(5) 0.021(3) Uani d . 1
C C63 1.1013(6) 0.2124(7) 0.5797(5) 0.016(2) Uani d . 1
H H63 1.1487 0.1917 0.6067 0.019 Uiso calc R 1
C C64 1.0947(7) 0.2049(7) 0.5240(5) 0.023(3) Uani d . 1
H H64 1.1384 0.1796 0.5125 0.027 Uiso calc R 1
C C65 1.0234(6) 0.2345(7) 0.4826(4) 0.017(2) Uani d . 1
C C66 1.0120(7) 0.2199(7) 0.4252(5) 0.021(3) Uani d . 1
H H66 1.0551 0.1945 0.4131 0.025 Uiso calc R 1
C C67 0.9396(7) 0.2414(7) 0.3858(5) 0.018(2) Uani d . 1
C C68 0.9257(7) 0.2056(8) 0.3278(5) 0.023(3) Uani d . 1
C C69 0.8791(7) 0.2877(7) 0.4044(5) 0.021(2) Uani d . 1
H H69 0.8306 0.3070 0.3778 0.025 Uiso calc R 1
C C70 0.8896(7) 0.3041(7) 0.4580(5) 0.019(2) Uani d . 1
H H70 0.8482 0.3351 0.4690 0.023 Uiso calc R 1
C C71 0.9601(6) 0.2772(7) 0.4996(4) 0.015(2) Uani d . 1
C C72 0.9682(6) 0.2855(7) 0.5576(5) 0.016(2) Uani d . 1
H H72 0.9266 0.3143 0.5698 0.019 Uiso calc R 1

loop_
_atom_site_aniso_label
_atom_site_aniso_U_11
_atom_site_aniso_U_22
_atom_site_aniso_U_33
_atom_site_aniso_U_12
_atom_site_aniso_U_13
_atom_site_aniso_U_23
Ho1 0.0159(3) 0.0228(3) 0.0110(3) -0.0031(2) 0.00474(19) -0.0011(2)
Ho2 0.0156(3) 0.0290(3) 0.0126(3) 0.0039(2) 0.0060(2) -0.0003(2)
Ho3 0.0158(3) 0.0273(3) 0.0115(3) 0.0032(2) 0.0057(2) -0.0002(2)
Ho4 0.0173(3) 0.0331(3) 0.0116(3) -0.0074(2) 0.0063(2) -0.0006(2)
O2W 0.029(5) 0.023(4) 0.043(5) -0.006(4) 0.026(4) -0.002(4)
O3W 0.026(5) 0.026(5) 0.065(7) 0.000(4) 0.012(4) -0.011(5)
O4W 0.026(5) 0.026(4) 0.026(5) -0.004(4) 0.012(4) -0.003(4)
O6W 0.050(6) 0.044(6) 0.052(7) -0.012(5) 0.030(5) -0.006(5)
O1 0.027(5) 0.044(5) 0.015(4) -0.011(4) 0.013(4) -0.003(4)
O2 0.024(5) 0.045(5) 0.024(5) 0.008(4) 0.009(4) -0.001(4)
O3 0.022(4) 0.031(5) 0.018(4) 0.000(3) 0.011(3) -0.004(3)
O4 0.021(4) 0.031(5) 0.026(5) -0.003(4) 0.003(4) -0.006(4)
O5 0.023(4) 0.046(5) 0.016(4) -0.008(4) 0.011(3) 0.003(4)
O6 0.021(4) 0.030(5) 0.027(5) 0.007(4) 0.009(4) 0.004(4)
O7 0.027(5) 0.035(5) 0.018(4) 0.002(4) 0.010(4) 0.005(4)
O8 0.021(4) 0.027(4) 0.019(4) 0.001(3) 0.005(3) -0.002(3)
O9 0.028(5) 0.041(5) 0.020(4) 0.009(4) 0.018(4) 0.004(4)
O10 0.020(4) 0.037(5) 0.024(5) 0.006(4) 0.005(4) 0.006(4)
O11 0.022(4) 0.031(5) 0.012(4) -0.009(4) 0.002(3) -0.003(3)
O12 0.019(4) 0.040(5) 0.022(4) -0.002(4) 0.009(3) -0.010(4)
O13 0.027(5) 0.039(5) 0.024(5) 0.006(4) 0.014(4) 0.007(4)
O14 0.027(5) 0.039(5) 0.016(4) 0.006(4) 0.016(4) 0.002(4)
O15 0.013(4) 0.053(6) 0.018(4) 0.002(4) 0.000(3) -0.002(4)
O16 0.022(4) 0.047(5) 0.015(4) 0.001(4) 0.007(3) 0.004(4)
O17 0.024(4) 0.020(4) 0.017(4) 0.002(3) 0.012(3) 0.004(3)
O18 0.018(4) 0.044(5) 0.018(4) 0.002(4) 0.011(3) 0.006(4)
O19 0.021(4) 0.036(5) 0.018(4) -0.002(4) 0.007(3) 0.011(4)
O20 0.030(5) 0.034(5) 0.022(5) 0.003(4) 0.011(4) -0.002(4)
O21 0.015(4) 0.038(5) 0.019(4) -0.002(4) 0.005(3) -0.005(4)
O22 0.013(4) 0.033(5) 0.014(4) -0.007(3) 0.001(3) -0.005(3)
O23 0.031(5) 0.036(5) 0.019(4) -0.010(4) 0.006(4) 0.001(4)
O24 0.021(4) 0.046(5) 0.018(4) 0.009(4) 0.010(3) -0.009(4)
C1 0.010(5) 0.033(7) 0.014(6) -0.003(5) 0.005(4) -0.007(5)
C2 0.019(6) 0.015(5) 0.019(6) -0.007(5) 0.008(5) 0.003(5)
C3 0.016(6) 0.016(6) 0.024(6) 0.000(4) 0.013(5) -0.006(5)
C4 0.010(5) 0.027(6) 0.019(6) -0.004(5) 0.007(4) 0.002(5)
C5 0.015(6) 0.017(6) 0.024(7) 0.001(4) 0.009(5) 0.000(5)
C6 0.014(6) 0.033(7) 0.021(6) 0.004(5) 0.014(5) 0.004(5)
C7 0.021(6) 0.022(6) 0.019(6) -0.001(5) 0.012(5) -0.002(5)
C8 0.024(7) 0.023(6) 0.027(7) -0.003(5) 0.014(5) 0.002(5)
C9 0.018(6) 0.016(6) 0.021(6) 0.001(4) 0.011(5) 0.000(5)
C10 0.018(6) 0.013(5) 0.010(5) -0.002(4) 0.008(4) 0.000(4)
C11 0.021(6) 0.023(6) 0.017(6) 0.005(5) 0.011(5) 0.003(5)
C12 0.015(6) 0.019(6) 0.015(6) 0.005(4) 0.006(4) 0.002(4)
C13 0.010(5) 0.021(6) 0.017(6) -0.003(5) -0.001(4) -0.005(5)
C14 0.012(5) 0.020(6) 0.018(6) 0.000(4) 0.006(4) -0.003(5)
C15 0.013(5) 0.023(6) 0.013(6) -0.002(5) 0.003(4) -0.012(5)
C16 0.009(5) 0.022(6) 0.022(6) 0.002(4) 0.008(4) 0.001(5)
C17 0.014(5) 0.017(6) 0.022(6) -0.001(4) 0.008(5) -0.006(5)
C18 0.013(5) 0.009(5) 0.021(6) -0.002(4) 0.002(4) -0.002(4)
C19 0.016(6) 0.026(6) 0.019(6) -0.002(5) 0.002(5) -0.001(5)
C20 0.023(6) 0.011(5) 0.022(6) 0.000(5) 0.006(5) -0.004(5)
C21 0.014(5) 0.013(5) 0.021(6) 0.001(4) 0.006(4) 0.001(4)
C22 0.019(6) 0.032(7) 0.015(6) 0.008(5) 0.009(5) 0.003(5)
C23 0.017(6) 0.029(6) 0.013(6) 0.010(5) 0.004(4) 0.006(5)
C24 0.025(6) 0.016(6) 0.012(6) 0.003(5) 0.004(4) 0.002(4)
C25 0.028(7) 0.023(6) 0.028(7) 0.007(5) 0.019(5) 0.011(5)
C26 0.036(7) 0.014(6) 0.015(6) 0.003(5) 0.010(5) -0.004(5)
C27 0.014(6) 0.025(6) 0.019(6) 0.008(5) 0.005(4) 0.002(5)
C28 0.021(6) 0.011(5) 0.027(7) 0.008(4) 0.015(5) 0.001(5)
C29 0.017(6) 0.024(6) 0.025(7) 0.003(5) 0.007(5) 0.002(5)
C30 0.010(5) 0.034(7) 0.022(6) -0.001(5) 0.001(4) -0.005(5)
C31 0.022(6) 0.020(6) 0.023(6) 0.000(5) 0.019(5) 0.001(5)
C32 0.017(6) 0.019(6) 0.019(6) -0.001(5) 0.006(5) 0.006(5)
C33 0.018(6) 0.022(6) 0.031(7) 0.005(5) 0.011(5) 0.009(5)
C34 0.018(6) 0.020(6) 0.016(6) -0.002(5) 0.006(5) -0.004(5)
C35 0.021(6) 0.018(6) 0.013(6) -0.006(5) 0.006(5) 0.002(4)
C36 0.019(6) 0.028(6) 0.021(6) -0.003(5) 0.014(5) -0.008(5)
C37 0.021(6) 0.017(6) 0.014(6) 0.002(5) 0.007(5) 0.001(4)
C38 0.024(6) 0.020(6) 0.011(6) 0.001(5) 0.001(5) 0.004(4)
C39 0.019(6) 0.025(6) 0.016(6) -0.003(5) -0.001(5) 0.000(5)
C40 0.015(6) 0.023(6) 0.012(6) -0.003(5) 0.006(4) 0.004(4)
C41 0.017(6) 0.014(5) 0.015(6) 0.000(4) 0.005(4) 0.005(4)
C42 0.011(5) 0.019(5) 0.011(6) -0.002(4) 0.008(4) -0.002(4)
C43 0.012(5) 0.022(6) 0.010(5) 0.011(4) 0.004(4) -0.001(4)
C44 0.019(6) 0.026(6) 0.024(7) -0.001(5) 0.014(5) -0.002(5)
C45 0.020(6) 0.020(6) 0.012(6) 0.001(5) 0.005(4) 0.002(4)
C46 0.011(5) 0.016(6) 0.027(7) -0.005(4) 0.007(5) 0.001(5)
C47 0.014(5) 0.018(6) 0.015(6) 0.003(4) 0.006(4) 0.008(4)
C48 0.017(6) 0.018(6) 0.017(6) -0.005(5) 0.004(5) -0.005(5)
C49 0.014(6) 0.021(6) 0.019(6) 0.002(5) 0.009(5) -0.002(5)
C50 0.014(5) 0.024(6) 0.016(6) 0.000(5) 0.008(4) 0.002(5)
C51 0.013(5) 0.020(6) 0.010(5) 0.006(4) 0.007(4) 0.005(4)
C52 0.012(5) 0.013(5) 0.017(6) -0.001(4) 0.003(4) -0.002(4)
C53 0.013(5) 0.016(6) 0.022(6) 0.000(4) 0.005(4) 0.003(5)
C54 0.021(6) 0.024(6) 0.012(6) -0.007(5) 0.010(4) -0.006(5)
C55 0.015(6) 0.026(6) 0.020(6) 0.002(5) 0.006(5) -0.001(5)
C56 0.017(6) 0.026(6) 0.011(5) -0.003(5) 0.010(4) -0.002(4)
C57 0.013(5) 0.023(6) 0.013(6) 0.000(5) 0.005(4) 0.000(5)
C58 0.015(5) 0.016(5) 0.017(6) 0.005(4) 0.006(4) 0.002(4)
C59 0.015(6) 0.021(6) 0.018(6) -0.002(5) 0.006(4) 0.001(5)
C60 0.008(5) 0.023(6) 0.019(6) 0.000(4) 0.003(4) 0.005(5)
C61 0.019(6) 0.025(6) 0.014(6) -0.015(5) 0.001(5) -0.006(5)
C62 0.023(6) 0.021(6) 0.020(6) -0.005(5) 0.008(5) -0.001(5)
C63 0.012(5) 0.014(5) 0.019(6) -0.002(4) 0.001(4) 0.009(4)
C64 0.020(6) 0.018(6) 0.035(7) -0.004(5) 0.015(5) 0.003(5)
C65 0.017(6) 0.024(6) 0.014(6) -0.007(5) 0.010(4) -0.007(5)
C66 0.022(6) 0.013(6) 0.030(7) 0.000(5) 0.009(5) -0.002(5)
C67 0.019(6) 0.018(6) 0.020(6) 0.001(5) 0.012(5) -0.001(5)
C68 0.016(6) 0.028(6) 0.023(6) -0.003(5) 0.003(5) 0.001(5)
C69 0.018(6) 0.022(6) 0.021(6) -0.002(5) 0.004(5) 0.004(5)
C70 0.019(6) 0.023(6) 0.017(6) 0.003(5) 0.008(5) -0.003(5)
C71 0.013(5) 0.018(6) 0.019(6) -0.009(4) 0.013(4) -0.005(5)
C72 0.014(5) 0.019(6) 0.019(6) -0.005(4) 0.011(4) -0.006(5)

loop_
_atom_type_symbol
_atom_type_description
_atom_type_scat_dispersion_real
_atom_type_scat_dispersion_imag
_atom_type_scat_source
C C 0.0033 0.0016 'International Tables Vol C Tables 4.2.6.8 and 6.1.1.4'
H H 0.0000 0.0000 'International Tables Vol C Tables 4.2.6.8 and 6.1.1.4'
O O 0.0106 0.0060 'International Tables Vol C Tables 4.2.6.8 and 6.1.1.4'
Ho Ho -0.2175 4.6783 'International Tables Vol C Tables 4.2.6.8 and 6.1.1.4'
Cl Cl 0.1484 0.1585 'International Tables Vol C Tables 4.2.6.8 and 6.1.1.4'

loop_
_geom_angle_atom_site_label_1
_geom_angle_atom_site_label_2
_geom_angle_atom_site_label_3
_geom_angle_site_symmetry_1
_geom_angle_site_symmetry_3
_geom_angle
O5 Ho1 O15 . 3_666 94.3(3)
O5 Ho1 O24 . 4_566 120.7(3)
O15 Ho1 O24 3_666 4_566 129.4(3)
O5 Ho1 O1 . . 81.0(3)
O15 Ho1 O1 3_666 . 153.5(3)
O24 Ho1 O1 4_566 . 73.5(3)
O5 Ho1 O10 . 4_565 77.0(3)
O15 Ho1 O10 3_666 4_565 77.3(3)
O24 Ho1 O10 4_566 4_565 76.7(3)
O1 Ho1 O10 . 4_565 126.1(3)
O5 Ho1 O3 . 3_667 148.8(3)
O15 Ho1 O3 3_666 3_667 82.9(3)
O24 Ho1 O3 4_566 3_667 83.0(3)
O1 Ho1 O3 . 3_667 87.7(3)
O10 Ho1 O3 4_565 3_667 131.6(3)
O5 Ho1 O2W . . 77.9(3)
O15 Ho1 O2W 3_666 . 77.1(3)
O24 Ho1 O2W 4_566 . 140.8(3)
O1 Ho1 O2W . . 76.4(3)
O10 Ho1 O2W 4_565 . 142.3(3)
O3 Ho1 O2W 3_667 . 71.2(3)
O5 Ho1 O23 . 4_566 146.5(3)
O15 Ho1 O23 3_666 4_566 81.2(3)
O24 Ho1 O23 4_566 4_566 49.1(2)
O1 Ho1 O23 . 4_566 116.7(3)
O10 Ho1 O23 4_565 4_566 69.6(3)
O3 Ho1 O23 3_667 4_566 64.0(3)
O2W Ho1 O23 . 4_566 132.0(2)
O5 Ho1 C68 . 4_566 142.0(3)
O15 Ho1 C68 3_666 4_566 106.2(3)
O24 Ho1 C68 4_566 4_566 25.2(3)
O1 Ho1 C68 . 4_566 92.7(3)
O10 Ho1 C68 4_565 4_566 76.8(3)
O3 Ho1 C68 3_667 4_566 67.1(3)
O2W Ho1 C68 . 4_566 137.3(3)
O23 Ho1 C68 4_566 4_566 25.0(3)
O11 Ho2 O2 . . 94.6(3)
O11 Ho2 O6 . . 152.3(3)
O2 Ho2 O6 . . 84.2(3)
O11 Ho2 O19 . 4_565 127.4(3)
O2 Ho2 O19 . 4_565 120.9(3)
O6 Ho2 O19 . 4_565 74.8(3)
O11 Ho2 O7 . . 77.7(3)
O2 Ho2 O7 . . 74.0(3)
O6 Ho2 O7 . . 127.7(3)
O19 Ho2 O7 4_565 . 76.9(3)
O11 Ho2 O13 . . 81.2(3)
O2 Ho2 O13 . . 153.4(3)
O6 Ho2 O13 . . 87.6(3)
O19 Ho2 O13 4_565 . 80.9(3)
O7 Ho2 O13 . . 129.6(3)
O11 Ho2 O3W . . 76.8(3)
O2 Ho2 O3W . . 76.9(3)
O6 Ho2 O3W . . 76.0(3)
O19 Ho2 O3W 4_565 . 143.6(3)
O7 Ho2 O3W . . 139.2(3)
O13 Ho2 O3W . . 76.5(3)
O11 Ho2 O20 . 4_565 78.7(3)
O2 Ho2 O20 . 4_565 141.2(3)
O6 Ho2 O20 . 4_565 118.7(3)
O19 Ho2 O20 4_565 4_565 49.0(2)
O7 Ho2 O20 . 4_565 67.2(3)
O13 Ho2 O20 . 4_565 64.0(3)
O3W Ho2 O20 . 4_565 136.0(3)
O11 Ho2 C56 . 4_565 103.8(3)
O2 Ho2 C56 . 4_565 138.5(3)
O6 Ho2 C56 . 4_565 94.9(3)
O19 Ho2 C56 4_565 4_565 24.5(3)
O7 Ho2 C56 . 4_565 74.1(3)
O13 Ho2 C56 . 4_565 67.4(3)
O3W Ho2 C56 . 4_565 143.1(3)
O20 Ho2 C56 4_565 4_565 25.1(3)
O20 Ho3 O17 4_565 . 145.8(3)
O20 Ho3 O21 4_565 . 86.6(3)
O17 Ho3 O21 . . 90.7(3)
O20 Ho3 O12 4_565 . 125.3(3)
O17 Ho3 O12 . . 78.2(3)
O21 Ho3 O12 . . 136.1(3)
O20 Ho3 O14 4_565 . 75.9(3)
O17 Ho3 O14 . . 136.8(3)
O21 Ho3 O14 . . 78.6(3)
O12 Ho3 O14 . . 81.1(3)
O20 Ho3 O8 4_565 . 81.3(3)
O17 Ho3 O8 . . 81.2(3)
O21 Ho3 O8 . . 144.2(3)
O12 Ho3 O8 . . 76.3(3)
O14 Ho3 O8 . . 129.5(3)
O20 Ho3 O4W 4_565 . 73.3(3)
O17 Ho3 O4W . . 73.2(3)
O21 Ho3 O4W . . 73.2(3)
O12 Ho3 O4W . . 139.3(3)
O14 Ho3 O4W . . 139.1(3)
O8 Ho3 O4W . . 71.1(3)
O20 Ho3 O5W 4_565 . 138.4(3)
O17 Ho3 O5W . . 70.8(2)
O21 Ho3 O5W . . 70.1(3)
O12 Ho3 O5W . . 66.2(3)
O14 Ho3 O5W . . 66.2(3)
O8 Ho3 O5W . . 136.6(2)
O4W Ho3 O5W . . 127.3(2)
O20 Ho3 C31 4_565 . 101.9(3)
O17 Ho3 C31 . . 96.7(3)
O21 Ho3 C31 . . 151.5(3)
O12 Ho3 C31 . . 23.8(3)
O14 Ho3 C31 . . 77.1(3)
O8 Ho3 C31 . . 64.3(3)
O4W Ho3 C31 . . 135.3(3)
O5W Ho3 C31 . . 86.4(3)
O22 Ho4 O23 . 4_666 146.1(3)
O22 Ho4 O18 . . 90.9(3)
O23 Ho4 O18 4_666 . 86.7(3)
O22 Ho4 O16 . 3_766 79.3(3)
O23 Ho4 O16 4_666 3_766 124.6(3)
O18 Ho4 O16 . 3_766 134.8(3)
O22 Ho4 O4 . 3_767 135.9(3)
O23 Ho4 O4 4_666 3_767 76.1(3)
O18 Ho4 O4 . 3_767 76.4(3)
O16 Ho4 O4 3_766 3_767 80.7(3)
O22 Ho4 O9 . 4_665 83.4(3)
O23 Ho4 O9 4_666 4_665 81.4(3)
O18 Ho4 O9 . 4_665 148.5(3)
O16 Ho4 O9 3_766 4_665 74.6(3)
O4 Ho4 O9 3_767 4_665 127.6(3)
O22 Ho4 O6W . . 73.5(3)
O23 Ho4 O6W 4_666 . 73.2(3)
O18 Ho4 O6W . . 76.3(3)
O16 Ho4 O6W 3_766 . 139.0(3)
O4 Ho4 O6W 3_767 . 139.6(3)
O9 Ho4 O6W 4_665 . 72.4(3)
O22 Ho4 O5W . . 70.5(3)
O23 Ho4 O5W 4_666 . 138.4(3)
O18 Ho4 O5W . . 69.8(3)
O16 Ho4 O5W 3_766 . 65.3(3)
O4 Ho4 O5W 3_767 . 65.4(3)
O9 Ho4 O5W 4_665 . 135.1(3)
O6W Ho4 O5W . . 129.2(3)
O22 Ho4 C44 . 3_766 97.5(3)
O23 Ho4 C44 4_666 3_766 102.0(3)
O18 Ho4 C44 . 3_766 148.7(3)
O16 Ho4 C44 3_766 3_766 23.0(3)
O4 Ho4 C44 3_767 3_766 76.7(3)
O9 Ho4 C44 4_665 3_766 62.7(3)
O6W Ho4 C44 . 3_766 135.0(3)
O5W Ho4 C44 . 3_766 84.6(3)
Ho3 O5W Ho4 . . 126.7(3)
C1 O1 Ho1 . . 154.4(8)
C1 O2 Ho2 . . 143.2(8)
C8 O3 Ho1 . 3_667 137.4(8)
C8 O4 Ho4 . 3_767 129.9(8)
C13 O5 Ho1 . . 149.4(7)
C13 O6 Ho2 . . 141.3(7)
C19 O7 Ho2 . . 128.7(8)
C19 O8 Ho3 . . 135.0(7)
C26 O9 Ho4 . 4_566 138.6(7)
C26 O10 Ho1 . 4_666 129.6(7)
C31 O11 Ho2 . . 171.8(7)
C31 O12 Ho3 . . 107.0(7)
C37 O13 Ho2 . . 136.7(7)
C37 O14 Ho3 . . 127.7(7)
C44 O15 Ho1 . 3_666 170.7(8)
C44 O16 Ho4 . 3_766 109.8(7)
C49 O17 Ho3 . . 136.5(7)
C49 O18 Ho4 . . 138.1(7)
C56 O19 Ho2 . 4_666 105.6(7)
C56 O20 Ho3 . 4_666 176.9(7)
C56 O20 Ho2 . 4_666 80.4(6)
Ho3 O20 Ho2 4_666 4_666 101.8(3)
C61 O21 Ho3 . . 138.2(7)
C61 O22 Ho4 . . 135.3(7)
C68 O23 Ho4 . 4_565 176.8(8)
C68 O23 Ho1 . 4_665 79.4(7)
Ho4 O23 Ho1 4_565 4_665 102.5(3)
C68 O24 Ho1 . 4_665 103.9(7)
O2 C1 O1 . . 124.4(10)
O2 C1 C2 . . 118.8(10)
O1 C1 C2 . . 116.7(9)
C3 C2 C12 . . 119.0(10)
C3 C2 C1 . . 121.8(10)
C12 C2 C1 . . 119.2(10)
C2 C3 C4 . . 121.5(10)
C2 C3 H3 . . 119.2
C4 C3 H3 . . 119.2
C5 C4 C10 . . 117.8(10)
C5 C4 C3 . . 124.3(10)
C10 C4 C3 . . 118.0(10)
C6 C5 C4 . . 122.0(10)
C6 C5 H5 . . 119.0
C4 C5 H5 . . 119.0
C5 C6 C7 . . 119.6(11)
C5 C6 H6 . . 120.2
C7 C6 H6 . . 120.2
C9 C7 C6 . . 119.8(10)
C9 C7 C8 . . 118.7(10)
C6 C7 C8 . . 121.4(10)
O4 C8 O3 . . 123.2(11)
O4 C8 C7 . . 118.9(10)
O3 C8 C7 . . 117.8(10)
C7 C9 C10 . . 121.1(10)
C7 C9 H9 . . 119.5
C10 C9 H9 . . 119.5
C9 C10 C4 . . 119.7(10)
C9 C10 C11 . . 120.8(10)
C4 C10 C11 . . 119.5(10)
C12 C11 C10 . . 120.5(10)
C12 C11 H11 . . 119.8
C10 C11 H11 . . 119.8
C11 C12 C2 . . 121.6(10)
C11 C12 H12 . . 119.2
C2 C12 H12 . . 119.2
O5 C13 O6 . . 124.3(10)
O5 C13 C14 . . 118.9(9)
O6 C13 C14 . . 116.6(9)
C18 C14 C15 . . 119.5(10)
C18 C14 C13 . . 120.7(10)
C15 C14 C13 . . 119.7(9)
C16 C15 C14 . . 120.3(10)
C16 C15 H15 . . 119.8
C14 C15 H15 . . 119.8
C15 C16 C17 . . 121.2(10)
C15 C16 H16 . . 119.4
C17 C16 H16 . . 119.4
C18 C17 C16 3_666 . 123.1(10)
C18 C17 C17 3_666 3_666 119.2(12)
C16 C17 C17 . 3_666 117.7(13)
C14 C18 C17 . 3_666 121.9(10)
C14 C18 H18 . . 119.0
C17 C18 H18 3_666 . 119.0
O7 C19 O8 . . 124.6(11)
O7 C19 C20 . . 117.2(10)
O8 C19 C20 . . 118.2(10)
C21 C20 C30 . . 120.2(10)
C21 C20 C19 . . 118.8(10)
C30 C20 C19 . . 120.6(10)
C20 C21 C22 . . 120.5(10)
C20 C21 H21 . . 119.8
C22 C21 H21 . . 119.8
C21 C22 C23 . . 122.5(10)
C21 C22 C28 . . 119.2(10)
C23 C22 C28 . . 118.3(10)
C24 C23 C22 . . 119.7(11)
C24 C23 H23 . . 120.1
C22 C23 H23 . . 120.1
C23 C24 C25 . . 122.2(11)
C23 C24 H24 . . 118.9
C25 C24 H24 . . 118.9
C27 C25 C24 . . 119.5(10)
C27 C25 C26 . . 119.5(10)
C24 C25 C26 . . 120.9(11)
O9 C26 O10 . . 122.8(10)
O9 C26 C25 . . 120.8(10)
O10 C26 C25 . . 116.4(10)
C25 C27 C28 . . 119.8(10)
C25 C27 H27 . . 120.1
C28 C27 H27 . . 120.1
C27 C28 C22 . . 120.4(10)
C27 C28 C29 . . 121.8(10)
C22 C28 C29 . . 117.8(10)
C30 C29 C28 . . 122.3(11)
C30 C29 H29 . . 118.9
C28 C29 H29 . . 118.9
C29 C30 C20 . . 120.0(10)
C29 C30 H30 . . 120.0
C20 C30 H30 . . 120.0
O11 C31 O12 . . 122.1(11)
O11 C31 C32 . . 119.4(9)
O12 C31 C32 . . 118.0(10)
O11 C31 Ho3 . . 75.5(6)
O12 C31 Ho3 . . 49.1(6)
C32 C31 Ho3 . . 153.4(7)
C33 C32 C36 . . 119.8(11)
C33 C32 C31 . . 120.8(10)
C36 C32 C31 . . 119.2(10)
C34 C33 C32 . . 121.1(11)
C34 C33 H33 . . 119.5
C32 C33 H33 . . 119.5
C33 C34 C35 . 3_767 120.1(10)
C33 C34 H34 . . 119.9
C35 C34 H34 3_767 . 119.9
C36 C35 C35 . 3_767 119.6(13)
C36 C35 C34 . 3_767 121.6(10)
C35 C35 C34 3_767 3_767 118.8(12)
C35 C36 C32 . . 120.4(10)
C35 C36 H36 . . 119.8
C32 C36 H36 . . 119.8
O13 C37 O14 . . 125.4(10)
O13 C37 C38 . . 119.2(10)
O14 C37 C38 . . 115.4(9)
C48 C38 C39 . . 119.3(10)
C48 C38 C37 . . 118.0(10)
C39 C38 C37 . . 122.7(10)
C40 C39 C38 . . 120.5(10)
C40 C39 H39 . . 119.7
C38 C39 H39 . . 119.7
C39 C40 C41 . . 121.8(10)
C39 C40 H40 . . 119.1
C41 C40 H40 . . 119.1
C42 C41 C40 . . 123.8(10)
C42 C41 C47 . . 118.4(10)
C40 C41 C47 . . 117.8(10)
C43 C42 C41 . . 122.5(9)
C43 C42 H42 . . 118.8
C41 C42 H42 . . 118.8
C42 C43 C45 . . 118.1(10)
C42 C43 C44 . . 121.9(10)
C45 C43 C44 . . 119.6(9)
O15 C44 O16 . . 121.7(11)
O15 C44 C43 . . 119.0(10)
O16 C44 C43 . . 119.0(10)
O15 C44 Ho4 . 3_766 77.3(7)
O16 C44 Ho4 . 3_766 47.1(6)
C43 C44 Ho4 . 3_766 153.7(8)
C46 C45 C43 . . 121.4(10)
C46 C45 H45 . . 119.3
C43 C45 H45 . . 119.3
C45 C46 C47 . . 120.6(10)
C45 C46 H46 . . 119.7
C47 C46 H46 . . 119.7
C48 C47 C41 . . 119.5(10)
C48 C47 C46 . . 121.6(10)
C41 C47 C46 . . 118.8(10)
C38 C48 C47 . . 120.9(10)
C38 C48 H48 . . 119.5
C47 C48 H48 . . 119.5
O18 C49 O17 . . 124.2(10)
O18 C49 C50 . . 119.6(10)
O17 C49 C50 . . 116.1(9)
C60 C50 C51 . . 120.0(10)
C60 C50 C49 . . 119.8(10)
C51 C50 C49 . . 120.1(9)
C50 C51 C52 . . 119.3(9)
C50 C51 H51 . . 120.4
C52 C51 H51 . . 120.4
C51 C52 C58 . . 120.0(9)
C51 C52 C53 . . 121.0(9)
C58 C52 C53 . . 119.0(10)
C54 C53 C52 . . 119.7(10)
C54 C53 H53 . . 120.1
C52 C53 H53 . . 120.1
C53 C54 C55 . . 120.7(10)
C53 C54 H54 . . 119.6
C55 C54 H54 . . 119.6
C57 C55 C54 . . 120.1(10)
C57 C55 C56 . . 119.4(10)
C54 C55 C56 . . 119.8(10)
O19 C56 O20 . . 122.3(10)
O19 C56 C55 . . 117.6(10)
O20 C56 C55 . . 119.7(9)
O19 C56 Ho2 . 4_666 50.0(5)
O20 C56 Ho2 . 4_666 74.5(6)
C55 C56 Ho2 . 4_666 155.2(8)
C55 C57 C58 . . 120.9(10)
C55 C57 H57 . . 119.5
C58 C57 H57 . . 119.5
C57 C58 C52 . . 119.2(10)
C57 C58 C59 . . 122.5(10)
C52 C58 C59 . . 118.0(10)
C60 C59 C58 . . 121.2(10)
C60 C59 H59 . . 119.4
C58 C59 H59 . . 119.4
C59 C60 C50 . . 121.4(10)
C59 C60 H60 . . 119.3
C50 C60 H60 . . 119.3
O21 C61 O22 . . 124.3(10)
O21 C61 C62 . . 119.3(10)
O22 C61 C62 . . 116.2(10)
C72 C62 C63 . . 120.5(10)
C72 C62 C61 . . 120.8(10)
C63 C62 C61 . . 118.6(10)
C64 C63 C62 . . 119.3(10)
C64 C63 H63 . . 120.4
C62 C63 H63 . . 120.4
C63 C64 C65 . . 121.3(10)
C63 C64 H64 . . 119.3
C65 C64 H64 . . 119.3
C66 C65 C71 . . 118.3(10)
C66 C65 C64 . . 122.2(10)
C71 C65 C64 . . 119.4(10)
C67 C66 C65 . . 121.9(10)
C67 C66 H66 . . 119.1
C65 C66 H66 . . 119.1
C66 C67 C69 . . 117.9(10)
C66 C67 C68 . . 117.9(10)
C69 C67 C68 . . 123.8(10)
O23 C68 O24 . . 122.3(11)
O23 C68 C67 . . 118.6(10)
O24 C68 C67 . . 119.1(10)
O23 C68 Ho1 . 4_665 75.6(7)
O24 C68 Ho1 . 4_665 50.9(6)
C67 C68 Ho1 . 4_665 152.8(8)
C70 C69 C67 . . 120.8(10)
C70 C69 H69 . . 119.6
C67 C69 H69 . . 119.6
C69 C70 C71 . . 122.5(10)
C69 C70 H70 . . 118.8
C71 C70 H70 . . 118.8
C70 C71 C72 . . 122.9(10)
C70 C71 C65 . . 118.3(10)
C72 C71 C65 . . 118.6(10)
C62 C72 C71 . . 120.7(10)
C62 C72 H72 . . 119.7
C71 C72 H72 . . 119.7

loop_
_geom_bond_atom_site_label_1
_geom_bond_atom_site_label_2
_geom_bond_site_symmetry_2
_geom_bond_distance
_geom_bond_publ_flag
Ho1 O1 . 2.313(8) yes
Ho1 O3 3_667 2.335(7) yes
Ho1 O5 . 2.277(8) yes
Ho1 O10 4_565 2.314(8) yes
Ho1 O15 3_666 2.309(8) yes
Ho1 O23 4_566 2.847(9) yes
Ho1 O24 4_566 2.311(8) yes
Ho1 O2W . 2.370(8) yes
Ho2 O2 . 2.299(8) yes
Ho2 O6 . 2.316(8) yes
Ho2 O7 . 2.338(8) yes
Ho2 O11 . 2.264(8) yes
Ho2 O13 . 2.347(8) yes
Ho2 O19 4_565 2.338(8) yes
Ho2 O20 4_565 2.876(8) yes
Ho2 O3W . 2.423(9) yes
Ho3 O8 . 2.410(8) yes
Ho3 O12 . 2.337(8) yes
Ho3 O14 . 2.356(8) yes
Ho3 O17 . 2.299(7) yes
Ho3 O20 4_565 2.299(8) yes
Ho3 O21 . 2.300(8) yes
Ho3 O4W . 2.469(8) yes
Ho3 O5W . 2.640(6) yes
Ho4 O4 3_767 2.360(8) yes
Ho4 O9 4_665 2.382(7) yes
Ho4 O16 3_766 2.342(8) yes
Ho4 O18 . 2.337(7) yes
Ho4 O22 . 2.276(7) yes
Ho4 O23 4_666 2.296(8) yes
Ho4 O5W . 2.671(6) yes
Ho4 O6W . 2.453(10) yes
O1 C1 . 1.258(13) ?
O2 C1 . 1.239(13) ?
O3 C8 . 1.269(14) ?
O3 Ho1 3_667 2.335(7) ?
O4 C8 . 1.254(14) ?
O4 Ho4 3_767 2.360(8) ?
O5 C13 . 1.240(13) ?
O6 C13 . 1.272(13) ?
O7 C19 . 1.246(14) ?
O8 C19 . 1.269(14) ?
O9 C26 . 1.268(14) ?
O9 Ho4 4_566 2.382(7) ?
O10 C26 . 1.297(14) ?
O10 Ho1 4_666 2.314(8) ?
O11 C31 . 1.245(14) ?
O12 C31 . 1.249(13) ?
O13 C37 . 1.241(13) ?
O14 C37 . 1.271(13) ?
O15 C44 . 1.249(14) ?
O15 Ho1 3_666 2.309(7) ?
O16 C44 . 1.250(13) ?
O16 Ho4 3_766 2.342(8) ?
O17 C49 . 1.266(13) ?
O18 C49 . 1.255(13) ?
O19 C56 . 1.266(13) ?
O19 Ho2 4_666 2.338(8) ?
O20 C56 . 1.266(14) ?
O20 Ho3 4_666 2.299(8) ?
O20 Ho2 4_666 2.876(8) ?
O21 C61 . 1.263(13) ?
O22 C61 . 1.285(13) ?
O23 C68 . 1.243(14) ?
O23 Ho4 4_565 2.296(8) ?
O23 Ho1 4_665 2.847(9) ?
O24 C68 . 1.267(14) ?
O24 Ho1 4_665 2.311(8) ?
C1 C2 . 1.496(15) ?
C2 C3 . 1.375(16) ?
C2 C12 . 1.422(15) ?
C3 C4 . 1.433(16) ?
C3 H3 . 0.9500 ?
C4 C5 . 1.414(16) ?
C4 C10 . 1.422(15) ?
C5 C6 . 1.379(16) ?
C5 H5 . 0.9500 ?
C6 C7 . 1.419(15) ?
C6 H6 . 0.9500 ?
C7 C9 . 1.373(16) ?
C7 C8 . 1.485(16) ?
C9 C10 . 1.415(15) ?
C9 H9 . 0.9500 ?
C10 C11 . 1.428(15) ?
C11 C12 . 1.349(15) ?
C11 H11 . 0.9500 ?
C12 H12 . 0.9500 ?
C13 C14 . 1.487(15) ?
C14 C18 . 1.367(15) ?
C14 C15 . 1.423(15) ?
C15 C16 . 1.371(16) ?
C15 H15 . 0.9500 ?
C16 C17 . 1.421(15) ?
C16 H16 . 0.9500 ?
C17 C18 3_666 1.395(16) ?
C17 C17 3_666 1.45(2) ?
C18 C17 3_666 1.395(16) ?
C18 H18 . 0.9500 ?
C19 C20 . 1.519(16) ?
C20 C21 . 1.402(15) ?
C20 C30 . 1.420(16) ?
C21 C22 . 1.415(15) ?
C21 H21 . 0.9500 ?
C22 C23 . 1.431(16) ?
C22 C28 . 1.437(16) ?
C23 C24 . 1.365(15) ?
C23 H23 . 0.9500 ?
C24 C25 . 1.425(16) ?
C24 H24 . 0.9500 ?
C25 C27 . 1.383(16) ?
C25 C26 . 1.482(16) ?
C27 C28 . 1.420(16) ?
C27 H27 . 0.9500 ?
C28 C29 . 1.441(16) ?
C29 C30 . 1.346(16) ?
C29 H29 . 0.9500 ?
C30 H30 . 0.9500 ?
C31 C32 . 1.503(16) ?
C32 C33 . 1.397(16) ?
C32 C36 . 1.400(16) ?
C33 C34 . 1.357(16) ?
C33 H33 . 0.9500 ?
C34 C35 3_767 1.426(15) ?
C34 H34 . 0.9500 ?
C35 C36 . 1.380(16) ?
C35 C35 3_767 1.43(2) ?
C35 C34 3_767 1.426(15) ?
C36 H36 . 0.9500 ?
C37 C38 . 1.494(15) ?
C38 C48 . 1.364(15) ?
C38 C39 . 1.443(16) ?
C39 C40 . 1.352(16) ?
C39 H39 . 0.9500 ?
C40 C41 . 1.421(15) ?
C40 H40 . 0.9500 ?
C41 C42 . 1.410(15) ?
C41 C47 . 1.429(15) ?
C42 C43 . 1.383(15) ?
C42 H42 . 0.9500 ?
C43 C45 . 1.429(15) ?
C43 C44 . 1.470(16) ?
C44 Ho4 3_766 3.005(12) ?
C45 C46 . 1.359(16) ?
C45 H45 . 0.9500 ?
C46 C47 . 1.433(15) ?
C46 H46 . 0.9500 ?
C47 C48 . 1.428(15) ?
C48 H48 . 0.9500 ?
C49 C50 . 1.486(15) ?
C50 C60 . 1.404(14) ?
C50 C51 . 1.408(15) ?
C51 C52 . 1.417(14) ?
C51 H51 . 0.9500 ?
C52 C58 . 1.424(15) ?
C52 C53 . 1.439(15) ?
C53 C54 . 1.361(15) ?
C53 H53 . 0.9500 ?
C54 C55 . 1.431(15) ?
C54 H54 . 0.9500 ?
C55 C57 . 1.366(15) ?
C55 C56 . 1.495(15) ?
C56 Ho2 4_666 2.942(11) ?
C57 C58 . 1.409(15) ?
C57 H57 . 0.9500 ?
C58 C59 . 1.438(15) ?
C59 C60 . 1.340(15) ?
C59 H59 . 0.9500 ?
C60 H60 . 0.9500 ?
C61 C62 . 1.496(16) ?
C62 C72 . 1.390(16) ?
C62 C63 . 1.428(15) ?
C63 C64 . 1.366(16) ?
C63 H63 . 0.9500 ?
C64 C65 . 1.431(16) ?
C64 H64 . 0.9500 ?
C65 C66 . 1.406(16) ?
C65 C71 . 1.421(14) ?
C66 C67 . 1.386(16) ?
C66 H66 . 0.9500 ?
C67 C69 . 1.428(15) ?
C67 C68 . 1.500(16) ?
C68 Ho1 4_665 2.890(12) ?
C69 C70 . 1.322(16) ?
C69 H69 . 0.9500 ?
C70 C71 . 1.412(15) ?
C70 H70 . 0.9500 ?
C71 C72 . 1.419(15) ?
C72 H72 . 0.9500 ?

loop_
_geom_torsion_atom_site_label_1
_geom_torsion_atom_site_label_2
_geom_torsion_atom_site_label_3
_geom_torsion_atom_site_label_4
_geom_torsion_site_symmetry_1
_geom_torsion_site_symmetry_4
_geom_torsion
O20 Ho3 O5W Ho4 4_565 . -119.2(4)
O17 Ho3 O5W Ho4 . . 38.6(3)
O21 Ho3 O5W Ho4 . . -59.5(4)
O12 Ho3 O5W Ho4 . . 123.8(4)
O14 Ho3 O5W Ho4 . . -145.6(4)
O8 Ho3 O5W Ho4 . . 91.3(5)
O4W Ho3 O5W Ho4 . . -11.0(5)
C31 Ho3 O5W Ho4 . . 136.9(4)
O22 Ho4 O5W Ho3 . . 38.8(4)
O23 Ho4 O5W Ho3 4_666 . -119.3(4)
O18 Ho4 O5W Ho3 . . -59.7(4)
O16 Ho4 O5W Ho3 3_766 . 125.6(5)
O4 Ho4 O5W Ho3 3_767 . -143.5(5)
O9 Ho4 O5W Ho3 4_665 . 96.9(5)
O6W Ho4 O5W Ho3 . . -8.5(6)
C44 Ho4 O5W Ho3 3_766 . 138.7(4)
O5 Ho1 O1 C1 . . -111.2(17)
O15 Ho1 O1 C1 3_666 . 167.1(15)
O24 Ho1 O1 C1 4_566 . 14.6(16)
O10 Ho1 O1 C1 4_565 . -44.6(18)
O3 Ho1 O1 C1 3_667 . 97.9(17)
O2W Ho1 O1 C1 . . 169.2(17)
O23 Ho1 O1 C1 4_566 . 38.7(17)
C68 Ho1 O1 C1 4_566 . 31.0(17)
O11 Ho2 O2 C1 . . 174.7(14)
O6 Ho2 O2 C1 . . 22.5(14)
O19 Ho2 O2 C1 4_565 . -46.0(15)
O7 Ho2 O2 C1 . . -109.5(14)
O13 Ho2 O2 C1 . . 95.3(15)
O3W Ho2 O2 C1 . . 99.4(14)
O20 Ho2 O2 C1 4_565 . -107.6(13)
C56 Ho2 O2 C1 4_565 . -68.4(15)
O15 Ho1 O5 C13 3_666 . 168.4(16)
O24 Ho1 O5 C13 4_566 . -50.0(16)
O1 Ho1 O5 C13 . . 14.7(15)
O10 Ho1 O5 C13 4_565 . -115.7(16)
O3 Ho1 O5 C13 3_667 . 84.9(17)
O2W Ho1 O5 C13 . . 92.6(16)
O23 Ho1 O5 C13 4_566 . -111.1(15)
C68 Ho1 O5 C13 4_566 . -68.3(17)
O11 Ho2 O6 C13 . . 166.5(10)
O2 Ho2 O6 C13 . . -104.7(12)
O19 Ho2 O6 C13 4_565 . 19.5(11)
O7 Ho2 O6 C13 . . -40.0(13)
O13 Ho2 O6 C13 . . 100.7(12)
O3W Ho2 O6 C13 . . 177.4(12)
O20 Ho2 O6 C13 4_565 . 42.3(12)
C56 Ho2 O6 C13 4_565 . 33.7(12)
O11 Ho2 O7 C19 . . -0.8(9)
O2 Ho2 O7 C19 . . -99.2(10)
O6 Ho2 O7 C19 . . -168.5(9)
O19 Ho2 O7 C19 4_565 . 132.8(10)
O13 Ho2 O7 C19 . . 66.7(10)
O3W Ho2 O7 C19 . . -53.0(11)
O20 Ho2 O7 C19 4_565 . 82.0(9)
C56 Ho2 O7 C19 4_565 . 107.6(10)
O20 Ho3 O8 C19 4_565 . -32.2(10)
O17 Ho3 O8 C19 . . 177.4(11)
O21 Ho3 O8 C19 . . -103.7(11)
O12 Ho3 O8 C19 . . 97.5(10)
O14 Ho3 O8 C19 . . 31.5(11)
O4W Ho3 O8 C19 . . -107.4(11)
O5W Ho3 O8 C19 . . 127.9(10)
C31 Ho3 O8 C19 . . 75.6(10)
O20 Ho3 O12 C31 4_565 . 12.5(9)
O17 Ho3 O12 C31 . . -140.0(8)
O21 Ho3 O12 C31 . . 141.4(7)
O14 Ho3 O12 C31 . . 78.2(7)
O8 Ho3 O12 C31 . . -56.3(7)
O4W Ho3 O12 C31 . . -93.9(8)
O5W Ho3 O12 C31 . . 146.0(8)
O11 Ho2 O13 C37 . . 38.7(11)
O2 Ho2 O13 C37 . . 121.3(11)
O6 Ho2 O13 C37 . . -166.7(11)
O19 Ho2 O13 C37 4_565 . -91.7(11)
O7 Ho2 O13 C37 . . -27.2(13)
O3W Ho2 O13 C37 . . 117.1(12)
O20 Ho2 O13 C37 4_565 . -43.0(11)
C56 Ho2 O13 C37 4_565 . -70.4(11)
O20 Ho3 O14 C37 4_565 . 5.3(8)
O17 Ho3 O14 C37 . . 173.3(8)
O21 Ho3 O14 C37 . . 94.6(9)
O12 Ho3 O14 C37 . . -124.6(9)
O8 Ho3 O14 C37 . . -60.6(10)
O4W Ho3 O14 C37 . . 47.6(10)
O5W Ho3 O14 C37 . . 167.6(9)
C31 Ho3 O14 C37 . . -100.6(9)
O20 Ho3 O17 C49 4_565 . -166.4(9)
O21 Ho3 O17 C49 . . 108.6(10)
O12 Ho3 O17 C49 . . -28.6(10)
O14 Ho3 O17 C49 . . 34.6(11)
O8 Ho3 O17 C49 . . -106.3(10)
O4W Ho3 O17 C49 . . -179.2(10)
O5W Ho3 O17 C49 . . 40.1(9)
C31 Ho3 O17 C49 . . -43.7(10)
O22 Ho4 O18 C49 . . -31.4(12)
O23 Ho4 O18 C49 4_666 . -177.7(12)
O16 Ho4 O18 C49 3_766 . 44.2(13)
O4 Ho4 O18 C49 3_767 . 105.9(12)
O9 Ho4 O18 C49 4_665 . -110.2(11)
O6W Ho4 O18 C49 . . -104.2(12)
O5W Ho4 O18 C49 . . 37.4(11)
C44 Ho4 O18 C49 3_766 . 74.5(13)
O20 Ho3 O21 C61 4_565 . 179.4(12)
O17 Ho3 O21 C61 . . -34.7(11)
O12 Ho3 O21 C61 . . 38.9(13)
O14 Ho3 O21 C61 . . 103.1(12)
O8 Ho3 O21 C61 . . -110.6(11)
O4W Ho3 O21 C61 . . -107.0(12)
O5W Ho3 O21 C61 . . 34.5(11)
C31 Ho3 O21 C61 . . 70.7(14)
O23 Ho4 O22 C61 4_666 . -167.4(9)
O18 Ho4 O22 C61 . . 107.3(10)
O16 Ho4 O22 C61 3_766 . -28.3(10)
O4 Ho4 O22 C61 3_767 . 36.1(11)
O9 Ho4 O22 C61 4_665 . -103.8(10)
O6W Ho4 O22 C61 . . -177.3(10)
O5W Ho4 O22 C61 . . 39.1(10)
C44 Ho4 O22 C61 3_766 . -42.5(10)
Ho2 O2 C1 O1 . . -4(2)
Ho2 O2 C1 C2 . . -179.4(8)
Ho1 O1 C1 O2 . . 92(2)
Ho1 O1 C1 C2 . . -92.3(18)
O2 C1 C2 C3 . . -18.2(17)
O1 C1 C2 C3 . . 165.8(11)
O2 C1 C2 C12 . . 160.1(11)
O1 C1 C2 C12 . . -15.9(15)
C12 C2 C3 C4 . . -0.2(16)
C1 C2 C3 C4 . . 178.1(10)
C2 C3 C4 C5 . . 179.2(11)
C2 C3 C4 C10 . . 0.8(16)
C10 C4 C5 C6 . . -1.1(16)
C3 C4 C5 C6 . . -179.5(11)
C4 C5 C6 C7 . . 3.6(17)
C5 C6 C7 C9 . . -3.2(17)
C5 C6 C7 C8 . . -179.6(10)
Ho4 O4 C8 O3 3_767 . -55.0(16)
Ho4 O4 C8 C7 3_767 . 121.4(10)
Ho1 O3 C8 O4 3_667 . 14.9(19)
Ho1 O3 C8 C7 3_667 . -161.5(8)
C9 C7 C8 O4 . . -138.4(12)
C6 C7 C8 O4 . . 38.0(16)
C9 C7 C8 O3 . . 38.2(16)
C6 C7 C8 O3 . . -145.4(11)
C6 C7 C9 C10 . . 0.4(17)
C8 C7 C9 C10 . . 176.9(10)
C7 C9 C10 C4 . . 2.1(16)
C7 C9 C10 C11 . . 179.8(10)
C5 C4 C10 C9 . . -1.7(16)
C3 C4 C10 C9 . . 176.8(9)
C5 C4 C10 C11 . . -179.5(10)
C3 C4 C10 C11 . . -0.9(16)
C9 C10 C11 C12 . . -177.2(10)
C4 C10 C11 C12 . . 0.5(16)
C10 C11 C12 C2 . . 0.1(16)
C3 C2 C12 C11 . . -0.3(16)
C1 C2 C12 C11 . . -178.6(10)
Ho1 O5 C13 O6 . . -10(2)
Ho1 O5 C13 C14 . . 175.0(10)
Ho2 O6 C13 O5 . . 88.6(15)
Ho2 O6 C13 C14 . . -96.4(13)
O5 C13 C14 C18 . . -15.3(16)
O6 C13 C14 C18 . . 169.3(10)
O5 C13 C14 C15 . . 165.3(10)
O6 C13 C14 C15 . . -10.0(15)
C18 C14 C15 C16 . . 3.1(16)
C13 C14 C15 C16 . . -177.5(10)
C14 C15 C16 C17 . . -2.4(16)
C15 C16 C17 C18 . 3_666 -178.1(10)
C15 C16 C17 C17 . 3_666 -0.1(18)
C15 C14 C18 C17 . 3_666 -1.3(16)
C13 C14 C18 C17 . 3_666 179.3(10)
Ho2 O7 C19 O8 . . -57.9(16)
Ho2 O7 C19 C20 . . 121.5(9)
Ho3 O8 C19 O7 . . 15.9(18)
Ho3 O8 C19 C20 . . -163.5(7)
O7 C19 C20 C21 . . -137.2(11)
O8 C19 C20 C21 . . 42.2(15)
O7 C19 C20 C30 . . 35.8(16)
O8 C19 C20 C30 . . -144.8(11)
C30 C20 C21 C22 . . 1.7(16)
C19 C20 C21 C22 . . 174.6(10)
C20 C21 C22 C23 . . 178.3(11)
C20 C21 C22 C28 . . 0.6(16)
C21 C22 C23 C24 . . -176.0(10)
C28 C22 C23 C24 . . 1.7(16)
C22 C23 C24 C25 . . -2.8(17)
C23 C24 C25 C27 . . 1.5(17)
C23 C24 C25 C26 . . 177.8(10)
Ho4 O9 C26 O10 4_566 . -14.1(19)
Ho4 O9 C26 C25 4_566 . 165.6(8)
Ho1 O10 C26 O9 4_666 . 52.1(15)
Ho1 O10 C26 C25 4_666 . -127.6(9)
C27 C25 C26 O9 . . -39.3(16)
C24 C25 C26 O9 . . 144.3(11)
C27 C25 C26 O10 . . 140.3(11)
C24 C25 C26 O10 . . -36.0(15)
C24 C25 C27 C28 . . 0.9(17)
C26 C25 C27 C28 . . -175.5(10)
C25 C27 C28 C22 . . -1.9(16)
C25 C27 C28 C29 . . 177.8(11)
C21 C22 C28 C27 . . 178.4(10)
C23 C22 C28 C27 . . 0.6(16)
C21 C22 C28 C29 . . -1.3(16)
C23 C22 C28 C29 . . -179.2(10)
C27 C28 C29 C30 . . -179.9(11)
C22 C28 C29 C30 . . -0.2(17)
C28 C29 C30 C20 . . 2.4(18)
C21 C20 C30 C29 . . -3.2(17)
C19 C20 C30 C29 . . -176.0(10)
Ho3 O12 C31 O11 . . -20.8(13)
Ho3 O12 C31 C32 . . 151.5(8)
O20 Ho3 C31 O11 4_565 . -7.7(7)
O17 Ho3 C31 O11 . . -158.8(6)
O21 Ho3 C31 O11 . . 97.2(8)
O12 Ho3 C31 O11 . . 161.9(11)
O14 Ho3 C31 O11 . . 64.7(6)
O8 Ho3 C31 O11 . . -81.9(6)
O4W Ho3 C31 O11 . . -85.9(7)
O5W Ho3 C31 O11 . . 131.0(6)
O20 Ho3 C31 O12 4_565 . -169.6(7)
O17 Ho3 C31 O12 . . 39.3(8)
O21 Ho3 C31 O12 . . -64.7(10)
O14 Ho3 C31 O12 . . -97.2(7)
O8 Ho3 C31 O12 . . 116.2(8)
O4W Ho3 C31 O12 . . 112.2(7)
O5W Ho3 C31 O12 . . -30.9(7)
O20 Ho3 C31 C32 4_565 . 120.3(16)
O17 Ho3 C31 C32 . . -30.8(17)
O21 Ho3 C31 C32 . . -134.8(15)
O12 Ho3 C31 C32 . . -70.1(17)
O14 Ho3 C31 C32 . . -167.3(17)
O8 Ho3 C31 C32 . . 46.1(16)
O4W Ho3 C31 C32 . . 42.1(18)
O5W Ho3 C31 C32 . . -100.9(16)
O11 C31 C32 C33 . . -9.9(16)
O12 C31 C32 C33 . . 177.6(10)
Ho3 C31 C32 C33 . . -128.7(14)
O11 C31 C32 C36 . . 165.2(10)
O12 C31 C32 C36 . . -7.3(16)
Ho3 C31 C32 C36 . . 46(2)
C36 C32 C33 C34 . . -3.4(17)
C31 C32 C33 C34 . . 171.6(10)
C32 C33 C34 C35 . 3_767 2.0(17)
C35 C35 C36 C32 3_767 . -3.0(19)
C34 C35 C36 C32 3_767 . 178.6(10)
C33 C32 C36 C35 . . 3.9(17)
C31 C32 C36 C35 . . -171.2(10)
Ho2 O13 C37 O14 . . -22.7(19)
Ho2 O13 C37 C38 . . 156.1(8)
Ho3 O14 C37 O13 . . 57.0(15)
Ho3 O14 C37 C38 . . -121.8(9)
O13 C37 C38 C48 . . -38.8(15)
O14 C37 C38 C48 . . 140.0(11)
O13 C37 C38 C39 . . 142.3(11)
O14 C37 C38 C39 . . -38.9(15)
C48 C38 C39 C40 . . 2.3(17)
C37 C38 C39 C40 . . -178.8(10)
C38 C39 C40 C41 . . -1.2(17)
C39 C40 C41 C42 . . 176.2(11)
C39 C40 C41 C47 . . -2.1(16)
C40 C41 C42 C43 . . -178.7(10)
C47 C41 C42 C43 . . -0.4(16)
C41 C42 C43 C45 . . -3.5(15)
C41 C42 C43 C44 . . 169.5(10)
Ho4 O16 C44 O15 3_766 . 22.1(14)
Ho4 O16 C44 C43 3_766 . -152.1(8)
C42 C43 C44 O15 . . -166.0(10)
C45 C43 C44 O15 . . 7.0(16)
C42 C43 C44 O16 . . 8.4(16)
C45 C43 C44 O16 . . -178.7(10)
C42 C43 C44 Ho4 . 3_766 -42(2)
C45 C43 C44 Ho4 . 3_766 130.7(14)
C42 C43 C45 C46 . . 4.1(16)
C44 C43 C45 C46 . . -169.1(10)
C43 C45 C46 C47 . . -0.7(16)
C42 C41 C47 C48 . . -174.1(9)
C40 C41 C47 C48 . . 4.3(15)
C42 C41 C47 C46 . . 3.8(15)
C40 C41 C47 C46 . . -177.8(10)
C45 C46 C47 C48 . . 174.6(10)
C45 C46 C47 C41 . . -3.3(16)
C39 C38 C48 C47 . . -0.1(17)
C37 C38 C48 C47 . . -179.0(10)
C41 C47 C48 C38 . . -3.3(16)
C46 C47 C48 C38 . . 178.9(11)
Ho4 O18 C49 O17 . . 17.4(18)
Ho4 O18 C49 C50 . . -165.5(8)
Ho3 O17 C49 O18 . . -83.7(14)
Ho3 O17 C49 C50 . . 99.1(11)
O18 C49 C50 C60 . . -165.1(10)
O17 C49 C50 C60 . . 12.2(15)
O18 C49 C50 C51 . . 11.2(16)
O17 C49 C50 C51 . . -171.4(10)
C60 C50 C51 C52 . . 3.5(16)
C49 C50 C51 C52 . . -172.8(9)
C50 C51 C52 C58 . . -2.0(15)
C50 C51 C52 C53 . . 176.9(10)
C51 C52 C53 C54 . . -172.7(10)
C58 C52 C53 C54 . . 6.2(16)
C52 C53 C54 C55 . . -2.1(16)
C53 C54 C55 C57 . . -2.5(17)
C53 C54 C55 C56 . . 168.0(10)
Ho2 O19 C56 O20 4_666 . -19.2(12)
Ho2 O19 C56 C55 4_666 . 153.9(8)
Ho2 O20 C56 O19 4_666 . 15.1(10)
Ho2 O20 C56 C55 4_666 . -157.9(10)
C57 C55 C56 O19 . . -12.4(16)
C54 C55 C56 O19 . . 177.0(10)
C57 C55 C56 O20 . . 161.0(10)
C54 C55 C56 O20 . . -9.6(16)
C57 C55 C56 Ho2 . 4_666 41(2)
C54 C55 C56 Ho2 . 4_666 -129.7(15)
C54 C55 C57 C58 . . 2.9(17)
C56 C55 C57 C58 . . -167.6(10)
C55 C57 C58 C52 . . 1.3(16)
C55 C57 C58 C59 . . 175.0(11)
C51 C52 C58 C57 . . 173.1(9)
C53 C52 C58 C57 . . -5.8(15)
C51 C52 C58 C59 . . -0.9(15)
C53 C52 C58 C59 . . -179.9(9)
C57 C58 C59 C60 . . -171.3(10)
C52 C58 C59 C60 . . 2.6(16)
C58 C59 C60 C50 . . -1.2(17)
C51 C50 C60 C59 . . -1.9(17)
C49 C50 C60 C59 . . 174.4(10)
Ho3 O21 C61 O22 . . 22.6(18)
Ho3 O21 C61 C62 . . -161.9(8)
Ho4 O22 C61 O21 . . -85.9(14)
Ho4 O22 C61 C62 . . 98.5(11)
O21 C61 C62 C72 . . 13.2(16)
O22 C61 C62 C72 . . -171.0(10)
O21 C61 C62 C63 . . -165.0(10)
O22 C61 C62 C63 . . 10.9(15)
C72 C62 C63 C64 . . -2.6(16)
C61 C62 C63 C64 . . 175.6(10)
C62 C63 C64 C65 . . -1.0(16)
C63 C64 C65 C66 . . -173.8(10)
C63 C64 C65 C71 . . 3.8(16)
C71 C65 C66 C67 . . -3.6(16)
C64 C65 C66 C67 . . 173.9(10)
C65 C66 C67 C69 . . 6.3(16)
C65 C66 C67 C68 . . -166.6(10)
Ho1 O23 C68 O24 4_665 . 21.2(11)
Ho1 O23 C68 C67 4_665 . -154.9(10)
Ho1 O24 C68 O23 4_665 . -26.8(13)
C66 C67 C68 O23 . . 159.0(11)
C69 C67 C68 O23 . . -13.5(17)
C66 C67 C68 O24 . . -17.2(16)
C69 C67 C68 O24 . . 170.3(11)
C66 C67 C68 Ho1 . 4_665 43(2)
C69 C67 C68 Ho1 . 4_665 -129.5(15)
C66 C67 C69 C70 . . -4.5(16)
C68 C67 C69 C70 . . 168.0(11)
C67 C69 C70 C71 . . -0.1(17)
C69 C70 C71 C72 . . -172.6(11)
C69 C70 C71 C65 . . 2.9(16)
C66 C65 C71 C70 . . -1.0(15)
C64 C65 C71 C70 . . -178.7(10)
C66 C65 C71 C72 . . 174.7(10)
C64 C65 C71 C72 . . -3.0(15)
C63 C62 C72 C71 . . 3.3(16)
C61 C62 C72 C71 . . -174.8(9)
C70 C71 C72 C62 . . 175.0(10)
C65 C71 C72 C62 . . -0.5(15)
